data_2310988
loop_
_publ_author_name
'Truter, M.R.'
'Cruickshank, D.W.J.'
'Jeffrey, G.A.'

_publ_section_title
;
 The crystal structure of nitronium perchlorate
;
_journal_name_full 'Acta Crystallographica (1,1948-23,1967)'
_journal_page_first 855
_journal_page_last 862
_journal_volume 13
_journal_year 1960
_chemical_formula_sum 'Cl N O6'
_chemical_name_systematic '(N O2) (Cl O4)'
_space_group_IT_number 15
_symmetry_space_group_name_Hall '-C 2yc'
_symmetry_space_group_name_H-M 'C 1 2/c 1'
_cell_angle_alpha 90
_cell_angle_beta 112.1
_cell_angle_gamma 90
_cell_formula_units_Z 4
_cell_length_a 9.16
_cell_length_b 7.08
_cell_length_c 7.3
_cell_volume 438.642
_citation_journal_id_ASTM ACCRA9
_cod_data_source_file Truter_ACCRA9_1960_998.cif
_cod_data_source_block Cl1N1O6
_cod_original_cell_volume 438.6422
_cod_original_formula_sum 'Cl1 N1 O6'
_cod_database_code 2310988

loop_
_symmetry_equiv_pos_as_xyz
x,y,z
-x,y,-z+1/2
-x,-y,-z
x,-y,z-1/2
x+1/2,y+1/2,z
-x+1/2,y+1/2,-z+1/2
-x+1/2,-y+1/2,-z
x+1/2,-y+1/2,z-1/2

loop_
_atom_site_label
_atom_site_type_symbol
_atom_site_fract_x
_atom_site_fract_y
_atom_site_fract_z
_atom_site_occupancy
_atom_site_U_iso_or_equiv
Cl1 Cl+7 0 0.3206 0.25 1 0.0
O2 O-2 0.1285 0.4395 0.3703 1 0.0
N1 N+5 0 -0.1634 0.25 1 0.0
O1 O-2 0.047 0.1989 0.1255 1 0.0
O3 O-2 0.1269 -0.1698 0.2952 1 0.0
